data_2200378
loop_
_publ_author_name
'Lannuzel, Fran\,cois-Xavier'
'Boucher, Florent'
'Boucher, Christophe'

_publ_section_title
;
 Charge-doped nickel oxide, Y~1.90~Ca~0.10~BaNiO~5~
;
_journal_coden_ASTM ACSEBH
_journal_issue 8
_journal_name_full
;
 Acta Crystallographica, Section E: Structure Reports Online
;
_journal_page_first i70
_journal_page_last i71
_journal_paper_doi 10.1107/S1600536801011667
_journal_volume 57
_journal_year 2001
_chemical_formula_iupac 'Y1.90 Ca0.10 Ba Ni O5'
_chemical_formula_structural 'Y1.90 Ca0.10 Ba Ni O5'
_chemical_formula_sum 'Ba Ca0.1 Ni O5 Y1.9'
_chemical_formula_weight 449
_space_group_IT_number 71
_symmetry_cell_setting orthorhombic
_symmetry_space_group_name_Hall '-I 2 2'
_symmetry_space_group_name_H-M 'I m m m'
_cell_angle_alpha 90
_cell_angle_beta 90
_cell_angle_gamma 90
_cell_formula_units_Z 2
_cell_length_a 3.7527(5)
_cell_length_b 5.7581(9)
_cell_length_c 11.313(2)
_cell_measurement_reflns_used 25
_cell_measurement_temperature 293
_cell_measurement_theta_max 14.96
_cell_measurement_theta_min 7.42
_cell_volume 244.46(7)
_computing_cell_refinement 'CAD-4-PC Software'
_computing_data_collection 'CAD-4-PC Software (Enraf-Nonius, 1992)'
_computing_data_reduction 'JANA2000 (Petr\'icek & Dusek, 2000)'
_computing_molecular_graphics 'DIAMOND (Brandenburg, 1999)'
_computing_publication_material JANA2000
_computing_structure_refinement JANA2000
_diffrn_measured_fraction_theta_full 1.0
_diffrn_measured_fraction_theta_max 1.0
_diffrn_measurement_device 'Enraf-Nonius CAD-4'
_diffrn_measurement_device_type CAD-4
_diffrn_measurement_method \w
_diffrn_radiation_type 'Mo K\a'
_diffrn_radiation_wavelength .71069
_diffrn_reflns_av_R_equivalents .0346
_diffrn_reflns_av_sigmaI/netI .0187
_diffrn_reflns_limit_h_max 6
_diffrn_reflns_limit_h_min -6
_diffrn_reflns_limit_k_max 9
_diffrn_reflns_limit_k_min -9
_diffrn_reflns_limit_l_max 19
_diffrn_reflns_limit_l_min -19
_diffrn_reflns_number 2650
_diffrn_reflns_theta_full 37.95
_diffrn_reflns_theta_max 37.95
_diffrn_reflns_theta_min 3.60
_diffrn_standards_decay_% .8
_diffrn_standards_interval_time 60
_diffrn_standards_number 3
_exptl_absorpt_coefficient_mu 34.1011
_exptl_absorpt_correction_T_max .5113
_exptl_absorpt_correction_T_min .4196
_exptl_absorpt_correction_type gaussian
_exptl_absorpt_process_details '(JANA2000; Petr\'icek & Dusek, 2000)'
_exptl_crystal_colour black
_exptl_crystal_density_diffrn 6.097
_exptl_crystal_density_method 'not measured'
_exptl_crystal_description 'thick needle'
_exptl_crystal_F_000 400
_exptl_crystal_size_max .156
_exptl_crystal_size_mid .023
_exptl_crystal_size_min .023
_refine_diff_density_max 1.07
_refine_diff_density_min -1.64
_refine_ls_extinction_coef .45(2)
_refine_ls_extinction_method 'B-C type 1 Lorentzian isotropic'
_refine_ls_goodness_of_fit_ref 1.00
_refine_ls_hydrogen_treatment none
_refine_ls_number_parameters 22
_refine_ls_number_reflns 409
_refine_ls_R_factor_all .0183
_refine_ls_R_factor_gt .0156
_refine_ls_shift/su_max .0031
_refine_ls_shift/su_mean .0012
_refine_ls_structure_factor_coef Fsqd
_refine_ls_weighting_details 'w = 1/[\s^2^(I)+0.001024I^2^]'
_refine_ls_weighting_scheme sigma
_refine_ls_wR_factor_ref .0419
_reflns_number_gt 387
_reflns_number_total 409
_reflns_threshold_expression I>2\s(I)
_cod_data_source_file br6025.cif
_cod_data_source_block I
_cod_depositor_comments
;
 Moving the _atom_site_adp_type, _atom_site_occupancy and
 _atom_site_type_symbol data items into the main _atom_site
 loop.

 Antanas Vaitkus,
 2017-01-11

The following automatic conversions were performed:

'_exptl_absorpt_correction_type' value 'Gaussian' changed to
'gaussian' according to
/home/saulius/struct/CIF-dictionaries/cif_core.dic dictionary named
'cif_core.dic' version 2.4.1 from 2010-06-29.

Automatic conversion script
Id: cif_fix_values 1715 2011-07-08 13:25:40Z adriana 
;
_cod_original_cell_volume 244.46(6)
_cod_original_formula_sum 'Ba1 Ca0.10 Ni1 O5 Y1.90'
_cod_database_code 2200378

loop_
_symmetry_equiv_pos_site_id
_symmetry_equiv_pos_as_xyz
1 x,y,z
2 x,y,-z
3 -x,y,z
4 -x,y,-z
5 -x,-y,-z
6 -x,-y,z
7 x,-y,-z
8 x,-y,z
9 1/2+x,1/2+y,1/2+z
10 1/2+x,1/2+y,1/2-z
11 1/2-x,1/2+y,1/2+z
12 1/2-x,1/2+y,1/2-z
13 1/2-x,1/2-y,1/2-z
14 1/2-x,1/2-y,1/2+z
15 1/2+x,1/2-y,1/2-z
16 1/2+x,1/2-y,1/2+z

loop_
_atom_site_label
_atom_site_type_symbol
_atom_site_fract_x
_atom_site_fract_y
_atom_site_fract_z
_atom_site_occupancy
_atom_site_adp_type
_atom_site_U_iso_or_equiv
Y Y .5 0 .20285(2) .951(4) Uani .00457(7)
Ca Ca .5 0 .20285 .049 Uani .00457
Ba Ba .5 .5 0 1 Uani .00822(6)
Ni Ni 0 0 0 1 Uani .00560(11)
O1 O .5 0 0 1 Uani .0094(7)
O2 O 0 .2400(2) .14833(12) 1 Uani .0081(3)

loop_
_atom_site_aniso_label
_atom_site_aniso_U_11
_atom_site_aniso_U_22
_atom_site_aniso_U_33
_atom_site_aniso_U_12
_atom_site_aniso_U_13
_atom_site_aniso_U_23
_atom_site_aniso_type_symbol
Y .00578(14) .00403(13) .00390(12) 0 0 0 Y
Ca .00578 .00403 .00390 0 0 0 Ca
Ba .01105(12) .00640(11) .00722(11) 0 0 0 Ba
Ni .0039(2) .0071(2) .00575(18) 0 0 0 Ni
O1 .0076(12) .0161(14) .0044(10) 0 0 0 O
O2 .0096(6) .0066(6) .0080(6) 0 0 -.0018(4) O

loop_
_atom_type_symbol
_atom_type_description
_atom_type_scat_dispersion_real
_atom_type_scat_dispersion_imag
_atom_type_scat_source
Y Y -2.796 3.567 'International Tables Vol C Tables  4.2.6.8 and 6.1.1.4'
Ca Ca .226 .306 'International Tables Vol C Tables  4.2.6.8 and 6.1.1.4'
Ba Ba -.324 2.282 'International Tables Vol C Tables  4.2.6.8 and 6.1.1.4'
Ni Ni .339 1.112 'International Tables Vol C Tables  4.2.6.8 and 6.1.1.4'
O O .011 .006 'International Tables Vol C Tables  4.2.6.8 and 6.1.1.4'

loop_
_geom_angle_atom_site_label_1
_geom_angle_atom_site_label_2
_geom_angle_atom_site_label_3
_geom_angle_site_symmetry_1
_geom_angle_site_symmetry_3
_geom_angle
_geom_angle_publ_flag
O1 Y O2 . . 75.18(3) no
O1 Y O2 . 1_655 75.18(3) no
O1 Y O2 . 13_555 138.36(3) no
O1 Y O2 . 10_545 138.36(3) no
O1 Y O2 . 6_555 75.18(3) no
O1 Y O2 . 6_655 75.18(3) no
O2 Y O2 . 1_655 102.22(4) no
O2 Y O2 . 13_555 79.06(4) no
O2 Y O2 . 10_545 124.90(3) no
O2 Y O2 . 6_555 69.97(4) no
O2 Y O2 . 6_655 150.35(4) no
O2 Y O2 1_655 . 102.22(4) no
O2 Y O2 1_655 13_555 79.06(4) no
O2 Y O2 1_655 10_545 124.90(3) no
O2 Y O2 1_655 6_555 150.35(4) no
O2 Y O2 1_655 6_655 69.97(4) no
O2 Y O2 13_555 . 79.06(4) no
O2 Y O2 13_555 1_655 79.06(4) no
O2 Y O2 13_555 10_545 83.28(5) no
O2 Y O2 13_555 6_555 124.90(3) no
O2 Y O2 13_555 6_655 124.90(3) no
O2 Y O2 10_545 . 124.90(3) no
O2 Y O2 10_545 1_655 124.90(3) no
O2 Y O2 10_545 13_555 83.28(5) no
O2 Y O2 10_545 6_555 79.06(4) no
O2 Y O2 10_545 6_655 79.06(4) no
O2 Y O2 6_555 . 69.97(4) no
O2 Y O2 6_555 1_655 150.35(4) no
O2 Y O2 6_555 13_555 124.90(3) no
O2 Y O2 6_555 10_545 79.06(4) no
O2 Y O2 6_555 6_655 102.22(4) no
O2 Y O2 6_655 . 150.35(4) no
O2 Y O2 6_655 1_655 69.97(4) no
O2 Y O2 6_655 13_555 124.90(3) no
O2 Y O2 6_655 10_545 79.06(4) no
O2 Y O2 6_655 6_555 102.22(4) no
O1 Ba O1 . 1_565 180 no
O1 Ba O2 . . 59.26(2) no
O1 Ba O2 . 1_655 59.26(2) no
O1 Ba O2 . 5_565 120.74(2) no
O1 Ba O2 . 5_665 120.74(2) no
O1 Ba O2 . 2_555 59.26(2) no
O1 Ba O2 . 2_655 59.26(2) no
O1 Ba O2 . 6_565 120.74(2) no
O1 Ba O2 . 6_665 120.74(2) no
O1 Ba O1 1_565 . 180 no
O1 Ba O2 1_565 . 120.74(2) no
O1 Ba O2 1_565 1_655 120.74(2) no
O1 Ba O2 1_565 5_565 59.26(2) no
O1 Ba O2 1_565 5_665 59.26(2) no
O1 Ba O2 1_565 2_555 120.74(2) no
O1 Ba O2 1_565 2_655 120.74(2) no
O1 Ba O2 1_565 6_565 59.26(2) no
O1 Ba O2 1_565 6_665 59.26(2) no
O2 Ba O2 . 1_655 79.69(2) no
O2 Ba O2 . 5_565 100.31(2) no
O2 Ba O2 . 5_665 180 no
O2 Ba O2 . 2_555 69.92(3) no
O2 Ba O2 . 2_655 118.53(4) no
O2 Ba O2 . 6_565 61.47(4) no
O2 Ba O2 . 6_665 110.08(3) no
O2 Ba O2 1_655 . 79.69(2) no
O2 Ba O2 1_655 5_565 180 no
O2 Ba O2 1_655 5_665 100.31(2) no
O2 Ba O2 1_655 2_555 118.53(4) no
O2 Ba O2 1_655 2_655 69.92(3) no
O2 Ba O2 1_655 6_565 110.08(3) no
O2 Ba O2 1_655 6_665 61.47(4) no
O2 Ba O2 5_565 . 100.31(2) no
O2 Ba O2 5_565 1_655 180 no
O2 Ba O2 5_565 5_665 79.69(2) no
O2 Ba O2 5_565 2_555 61.47(4) no
O2 Ba O2 5_565 2_655 110.08(3) no
O2 Ba O2 5_565 6_565 69.92(3) no
O2 Ba O2 5_565 6_665 118.53(4) no
O2 Ba O2 5_665 . 180 no
O2 Ba O2 5_665 1_655 100.31(2) no
O2 Ba O2 5_665 5_565 79.69(2) no
O2 Ba O2 5_665 2_555 110.08(3) no
O2 Ba O2 5_665 2_655 61.47(4) no
O2 Ba O2 5_665 6_565 118.53(4) no
O2 Ba O2 5_665 6_665 69.92(3) no
O2 Ba O2 2_555 . 69.92(3) no
O2 Ba O2 2_555 1_655 118.53(4) no
O2 Ba O2 2_555 5_565 61.47(4) no
O2 Ba O2 2_555 5_665 110.08(3) no
O2 Ba O2 2_555 2_655 79.69(2) no
O2 Ba O2 2_555 6_565 100.31(2) no
O2 Ba O2 2_555 6_665 180 no
O2 Ba O2 2_655 . 118.53(4) no
O2 Ba O2 2_655 1_655 69.92(3) no
O2 Ba O2 2_655 5_565 110.08(3) no
O2 Ba O2 2_655 5_665 61.47(4) no
O2 Ba O2 2_655 2_555 79.69(2) no
O2 Ba O2 2_655 6_565 180 no
O2 Ba O2 2_655 6_665 100.31(2) no
O2 Ba O2 6_565 . 61.47(4) no
O2 Ba O2 6_565 1_655 110.08(3) no
O2 Ba O2 6_565 5_565 69.92(3) no
O2 Ba O2 6_565 5_665 118.53(4) no
O2 Ba O2 6_565 2_555 100.31(2) no
O2 Ba O2 6_565 2_655 180 no
O2 Ba O2 6_565 6_665 79.69(2) no
O2 Ba O2 6_665 . 110.08(3) no
O2 Ba O2 6_665 1_655 61.47(4) no
O2 Ba O2 6_665 5_565 118.53(4) no
O2 Ba O2 6_665 5_665 69.92(3) no
O2 Ba O2 6_665 2_555 180 no
O2 Ba O2 6_665 2_655 100.31(2) no
O2 Ba O2 6_665 6_565 79.69(2) no
O1 Ni O1 1_455 . 180 no
O1 Ni O2 1_455 . 90 no
O1 Ni O2 1_455 5_555 90 no
O1 Ni O2 1_455 2_555 90 no
O1 Ni O2 1_455 6_555 90 no
O1 Ni O1 . 1_455 180 no
O1 Ni O2 . . 90 no
O1 Ni O2 . 5_555 90 no
O1 Ni O2 . 2_555 90 no
O1 Ni O2 . 6_555 90 no
O2 Ni O2 . 5_555 180 no
O2 Ni O2 . 2_555 101.04(5) yes
O2 Ni O2 . 6_555 78.96(5) yes
O2 Ni O2 5_555 . 180 no
O2 Ni O2 5_555 2_555 78.96(5) no
O2 Ni O2 5_555 6_555 101.04(5) no
O2 Ni O2 2_555 . 101.04(5) no
O2 Ni O2 2_555 5_555 78.96(5) no
O2 Ni O2 2_555 6_555 180 no
O2 Ni O2 6_555 . 78.96(5) no
O2 Ni O2 6_555 5_555 101.04(5) no
O2 Ni O2 6_555 2_555 180 no

loop_
_geom_bond_atom_site_label_1
_geom_bond_atom_site_label_2
_geom_bond_site_symmetry_1
_geom_bond_site_symmetry_2
_geom_bond_distance
_geom_bond_publ_flag
Y O1 . . 2.2949(2) yes
Y O2 . . 2.4107(10) yes
Y O2 . 1_655 2.4107(10) no
Y O2 . 13_555 2.2528(15) yes
Y O2 . 10_545 2.2528(15) no
Y O2 . 6_555 2.4107(10) no
Y O2 . 6_655 2.4107(10) no
Ba O1 . . 2.8791(5) yes
Ba O1 . 1_565 2.8791(5) no
Ba O2 . . 2.9287(12) yes
Ba O2 . 1_655 2.9287(12) no
Ba O2 . 5_565 2.9287(12) no
Ba O2 . 5_665 2.9287(12) no
Ba O2 . 2_555 2.9287(12) no
Ba O2 . 2_655 2.9287(12) no
Ba O2 . 6_565 2.9287(12) no
Ba O2 . 6_665 2.9287(12) no
Ni O1 . 1_455 1.8764(3) yes
Ni O1 . . 1.8764(3) no
Ni O2 . . 2.1740(15) yes
Ni O2 . 5_555 2.1740(15) no
Ni O2 . 2_555 2.1740(15) no
Ni O2 . 6_555 2.1740(15) no
